data_4064841
loop_
_publ_author_name
'Szuromi, Endre'
'Klosin, Jerzy'
'Abboud, Khalil A.'

_publ_section_title
;
 Aminotroponiminato Hafnium and Zirconium Complexes: Synthesis and
 Ethylene/1-Octene Copolymerization Study
;
_journal_issue 17
_journal_name_full Organometallics
_journal_page_first 4589
_journal_paper_doi 10.1021/om200362v
_journal_volume 30
_journal_year 2011
_chemical_formula_sum 'C21 H28 B F4 N O'
_chemical_formula_weight 397.25
_chemical_name_systematic ?
_space_group_IT_number 14
_symmetry_cell_setting monoclinic
_symmetry_space_group_name_Hall '-P 2yn'
_symmetry_space_group_name_H-M 'P 1 21/n 1'
_atom_sites_solution_hydrogens geom
_atom_sites_solution_primary direct
_atom_sites_solution_secondary difmap
_audit_creation_method SHELXL-97
_audit_update_record
; 
2008-08-02 # Formatted by publCIF 
;
_cell_angle_alpha 90.00
_cell_angle_beta 102.361(2)
_cell_angle_gamma 90.00
_cell_formula_units_Z 4
_cell_length_a 9.7896(8)
_cell_length_b 16.8296(15)
_cell_length_c 13.0562(11)
_cell_measurement_reflns_used 113
_cell_measurement_temperature 173(2)
_cell_measurement_theta_max 28.0
_cell_measurement_theta_min 2.0
_cell_volume 2101.2(3)
_computing_cell_refinement 'Bruker SMART v5.624 & SAINT 6.36a (Bruker 1998)'
_computing_data_collection 'Bruker SMART v5.624 (Bruker 1998)'
_computing_data_reduction 'Bruker SHELXTL v6.14 (Bruker 2000)'
_computing_molecular_graphics 'Bruker SHELXTL v6.14'
_computing_publication_material 'Bruker SHELXTL v6.14'
_computing_structure_refinement 'Bruker SHELXTL v6.14'
_computing_structure_solution 'Bruker SHELXTL v6.14'
_diffrn_ambient_temperature 173(2)
_diffrn_measured_fraction_theta_full 0.993
_diffrn_measured_fraction_theta_max 0.993
_diffrn_measurement_device_type 'SMART CCD area detector'
_diffrn_measurement_method '\\w scans'
_diffrn_radiation_monochromator graphite
_diffrn_radiation_source 'fine-focus sealed tube'
_diffrn_radiation_type MoK\\a
_diffrn_radiation_wavelength 0.71073
_diffrn_reflns_av_R_equivalents 0.0658
_diffrn_reflns_av_sigmaI/netI 0.0596
_diffrn_reflns_limit_h_max 6
_diffrn_reflns_limit_h_min -12
_diffrn_reflns_limit_k_max 21
_diffrn_reflns_limit_k_min -20
_diffrn_reflns_limit_l_max 16
_diffrn_reflns_limit_l_min -16
_diffrn_reflns_number 14116
_diffrn_reflns_theta_full 27.50
_diffrn_reflns_theta_max 27.50
_diffrn_reflns_theta_min 2.00
_diffrn_standards_decay_% 1
_diffrn_standards_number 0
_exptl_absorpt_coefficient_mu 0.100
_exptl_absorpt_correction_T_max 0.9921
_exptl_absorpt_correction_T_min 0.9823
_exptl_absorpt_correction_type integration
_exptl_absorpt_process_details 'based on measured indexed crystal faces, Bruker SHELXTL  v6.12 (Bruker 1998)'
_exptl_crystal_colour colorless
_exptl_crystal_density_diffrn 1.256
_exptl_crystal_density_meas 0
_exptl_crystal_density_method 'not measured'
_exptl_crystal_description plates
_exptl_crystal_F_000 840
_exptl_crystal_size_max 0.18
_exptl_crystal_size_mid 0.14
_exptl_crystal_size_min 0.08
_refine_diff_density_max 0.228
_refine_diff_density_min -0.239
_refine_diff_density_rms 0.040
_refine_ls_extinction_method none
_refine_ls_goodness_of_fit_ref 1.035
_refine_ls_hydrogen_treatment mixed
_refine_ls_matrix_type full
_refine_ls_number_parameters 278
_refine_ls_number_reflns 4796
_refine_ls_number_restraints 0
_refine_ls_restrained_S_all 1.035
_refine_ls_R_factor_all 0.0920
_refine_ls_R_factor_gt 0.0549
_refine_ls_shift/su_max 0.005
_refine_ls_shift/su_mean 0.000
_refine_ls_structure_factor_coef Fsqd
_refine_ls_weighting_details 'calc w=1/[\s^2^(Fo^2^)+(0.0501P)^2^+0.4860P] where P=(Fo^2^+2Fc^2^)/3'
_refine_ls_weighting_scheme calc
_refine_ls_wR_factor_gt 0.1185
_refine_ls_wR_factor_ref 0.1319
_reflns_number_gt 3240
_reflns_number_total 4796
_reflns_threshold_expression I>2\\s(I)
_cod_data_source_file om200362v_si_002.cif
_cod_data_source_block 12
_cod_depositor_comments
;
The following automatic conversions were performed:

'_symmetry_cell_setting' value 'Monoclinic' changed to 'monoclinic'
according to /home/saulius/struct/CIF-dictionaries/cif_core.dic
dictionary named 'cif_core.dic' version 2.4.1 from 2010-06-29.

Automatic conversion script
Id: cif_fix_values 1715 2011-07-08 13:25:40Z adriana 
;
_cod_original_sg_symbol_H-M P2(1)/n
_cod_database_code 4064841

loop_
_symmetry_equiv_pos_as_xyz
'x, y, z'
'-x+1/2, y+1/2, -z+1/2'
'-x, -y, -z'
'x-1/2, -y-1/2, z-1/2'

loop_
_atom_site_label
_atom_site_type_symbol
_atom_site_fract_x
_atom_site_fract_y
_atom_site_fract_z
_atom_site_U_iso_or_equiv
_atom_site_adp_type
_atom_site_occupancy
_atom_site_symmetry_multiplicity
_atom_site_calc_flag
_atom_site_refinement_flags
_atom_site_disorder_assembly
_atom_site_disorder_group
O1 O 0.77643(13) 0.19567(8) 0.68831(10) 0.0377(3) Uani 1 1 d . . .
N1 N 0.51860(16) 0.20445(9) 0.63128(11) 0.0271(3) Uani 1 1 d . . .
H1 H 0.582(2) 0.2267(12) 0.6044(15) 0.031(5) Uiso 1 1 d . . .
C1 C 0.56307(18) 0.15392(10) 0.71015(12) 0.0246(4) Uani 1 1 d . . .
C2 C 0.46331(19) 0.11415(10) 0.75552(13) 0.0287(4) Uani 1 1 d . . .
H2A H 0.3690 0.1291 0.7282 0.034 Uiso 1 1 calc R . .
C3 C 0.4809(2) 0.05748(11) 0.83262(14) 0.0333(4) Uani 1 1 d . . .
H3A H 0.3970 0.0396 0.8506 0.040 Uiso 1 1 calc R . .
C4 C 0.6027(2) 0.02198(11) 0.88874(14) 0.0375(5) Uani 1 1 d . . .
H4A H 0.5911 -0.0197 0.9352 0.045 Uiso 1 1 calc R . .
C5 C 0.7369(2) 0.04071(12) 0.88401(14) 0.0371(5) Uani 1 1 d . . .
H5A H 0.8073 0.0112 0.9298 0.045 Uiso 1 1 calc R . .
C6 C 0.7861(2) 0.09714(11) 0.82146(14) 0.0340(4) Uani 1 1 d . . .
H6A H 0.8850 0.1023 0.8344 0.041 Uiso 1 1 calc R . .
C7 C 0.71345(19) 0.14622(10) 0.74428(13) 0.0282(4) Uani 1 1 d . . .
C8 C 0.37452(18) 0.22140(10) 0.58303(13) 0.0262(4) Uani 1 1 d . . .
C9 C 0.31102(19) 0.28799(10) 0.61736(13) 0.0283(4) Uani 1 1 d . . .
C10 C 0.1756(2) 0.30587(11) 0.56477(15) 0.0342(4) Uani 1 1 d . . .
H10A H 0.1293 0.3505 0.5863 0.041 Uiso 1 1 calc R . .
C11 C 0.1067(2) 0.26001(12) 0.48150(15) 0.0362(5) Uani 1 1 d . . .
H11A H 0.0149 0.2739 0.4455 0.043 Uiso 1 1 calc R . .
C12 C 0.1715(2) 0.19431(12) 0.45109(15) 0.0359(5) Uani 1 1 d . . .
H12A H 0.1229 0.1630 0.3943 0.043 Uiso 1 1 calc R . .
C13 C 0.30627(19) 0.17239(11) 0.50134(13) 0.0304(4) Uani 1 1 d . . .
C14 C 0.3890(2) 0.33874(11) 0.70747(14) 0.0351(5) Uani 1 1 d . . .
H14A H 0.4548 0.3027 0.7553 0.042 Uiso 1 1 calc R . .
C15 C 0.4781(3) 0.40107(14) 0.66776(18) 0.0555(6) Uani 1 1 d . . .
H15A H 0.5275 0.4331 0.7268 0.083 Uiso 1 1 calc R . .
H15B H 0.4178 0.4355 0.6167 0.083 Uiso 1 1 calc R . .
H15C H 0.5463 0.3746 0.6342 0.083 Uiso 1 1 calc R . .
C16 C 0.2954(3) 0.37700(15) 0.77277(18) 0.0594(7) Uani 1 1 d . . .
H16A H 0.2392 0.3359 0.7974 0.089 Uiso 1 1 calc R . .
H16B H 0.2334 0.4156 0.7298 0.089 Uiso 1 1 calc R . .
H16C H 0.3534 0.4041 0.8332 0.089 Uiso 1 1 calc R . .
C17 C 0.3725(2) 0.09788(12) 0.46789(15) 0.0393(5) Uani 1 1 d . . .
H17A H 0.4604 0.0874 0.5212 0.047 Uiso 1 1 calc R . .
C18 C 0.4126(3) 0.10956(17) 0.36254(19) 0.0694(8) Uani 1 1 d . . .
H18A H 0.4737 0.1561 0.3661 0.104 Uiso 1 1 calc R . .
H18B H 0.3279 0.1178 0.3080 0.104 Uiso 1 1 calc R . .
H18C H 0.4620 0.0623 0.3457 0.104 Uiso 1 1 calc R . .
C19 C 0.2774(3) 0.02599(13) 0.4661(2) 0.0643(7) Uani 1 1 d . . .
H19A H 0.2534 0.0199 0.5348 0.097 Uiso 1 1 calc R . .
H19B H 0.3258 -0.0218 0.4499 0.097 Uiso 1 1 calc R . .
H19C H 0.1917 0.0337 0.4123 0.097 Uiso 1 1 calc R . .
C20 C 0.92858(19) 0.19960(12) 0.70342(17) 0.0383(5) Uani 1 1 d . . .
H20A H 0.9708 0.1995 0.7794 0.046 Uiso 1 1 calc R . .
H20B H 0.9550 0.2500 0.6736 0.046 Uiso 1 1 calc R . .
C21 C 0.9856(2) 0.13084(14) 0.65204(18) 0.0483(5) Uani 1 1 d . . .
H21A H 1.0876 0.1354 0.6637 0.072 Uiso 1 1 calc R . .
H21B H 0.9453 0.1314 0.5766 0.072 Uiso 1 1 calc R . .
H21C H 0.9611 0.0809 0.6823 0.072 Uiso 1 1 calc R . .
B1 B 0.7058(2) 0.33804(13) 0.44588(17) 0.0348(5) Uani 1 1 d . . .
F1 F 0.8200(9) 0.3424(5) 0.5285(7) 0.0275(8) Uani 0.30 1 d P A 1
F2 F 0.6577(7) 0.4175(4) 0.4225(5) 0.0275(8) Uani 0.30 1 d P A 1
F3 F 0.7662(6) 0.3094(5) 0.3694(5) 0.0275(8) Uani 0.30 1 d P A 1
F4 F 0.5937(7) 0.2858(5) 0.4628(5) 0.0275(8) Uani 0.30 1 d P A 1
F1' F 0.8328(8) 0.3533(4) 0.5142(5) 0.0445(9) Uani 0.36 1 d P A 2
F2' F 0.6177(5) 0.4055(3) 0.4332(4) 0.0445(9) Uani 0.36 1 d P A 2
F3' F 0.7318(6) 0.3186(4) 0.3476(4) 0.0445(9) Uani 0.36 1 d P A 2
F4' F 0.6305(5) 0.2746(4) 0.4753(5) 0.0445(9) Uani 0.36 1 d P A 2
F1" F 0.7973(7) 0.3468(4) 0.5441(5) 0.0457(11) Uani 0.34 1 d P A 3
F2" F 0.6578(7) 0.4097(4) 0.3976(4) 0.0457(11) Uani 0.34 1 d P A 3
F3" F 0.7450(8) 0.2897(3) 0.3669(5) 0.0457(11) Uani 0.34 1 d P A 3
F4" F 0.5985(8) 0.3039(3) 0.4800(5) 0.0457(11) Uani 0.34 1 d P A 3

loop_
_atom_site_aniso_label
_atom_site_aniso_U_11
_atom_site_aniso_U_22
_atom_site_aniso_U_33
_atom_site_aniso_U_23
_atom_site_aniso_U_13
_atom_site_aniso_U_12
O1 0.0230(7) 0.0470(8) 0.0416(8) 0.0136(6) 0.0036(6) -0.0001(6)
N1 0.0215(8) 0.0313(8) 0.0281(8) 0.0046(6) 0.0044(7) 0.0012(6)
C1 0.0278(9) 0.0238(9) 0.0215(8) -0.0028(7) 0.0034(7) 0.0041(7)
C2 0.0279(10) 0.0307(10) 0.0274(9) 0.0001(8) 0.0058(7) 0.0038(8)
C3 0.0390(11) 0.0316(10) 0.0314(10) -0.0022(8) 0.0125(8) -0.0028(8)
C4 0.0525(13) 0.0321(10) 0.0298(10) 0.0065(8) 0.0133(9) 0.0072(9)
C5 0.0465(13) 0.0372(11) 0.0271(9) 0.0063(8) 0.0066(9) 0.0139(9)
C6 0.0287(10) 0.0417(11) 0.0301(9) -0.0009(8) 0.0030(8) 0.0090(8)
C7 0.0282(10) 0.0306(10) 0.0256(9) -0.0003(7) 0.0057(8) 0.0027(7)
C8 0.0229(9) 0.0302(9) 0.0250(8) 0.0075(7) 0.0040(7) 0.0025(7)
C9 0.0295(10) 0.0279(9) 0.0286(9) 0.0076(7) 0.0083(8) 0.0020(7)
C10 0.0336(11) 0.0322(10) 0.0386(11) 0.0089(8) 0.0119(9) 0.0085(8)
C11 0.0241(10) 0.0451(12) 0.0368(10) 0.0125(9) 0.0006(8) 0.0045(8)
C12 0.0309(11) 0.0429(11) 0.0303(10) 0.0026(8) -0.0012(8) -0.0016(9)
C13 0.0275(10) 0.0355(10) 0.0272(9) 0.0027(8) 0.0036(8) 0.0023(8)
C14 0.0408(12) 0.0309(10) 0.0318(10) 0.0010(8) 0.0040(9) 0.0069(8)
C15 0.0690(17) 0.0467(13) 0.0492(13) -0.0071(11) 0.0091(12) -0.0173(12)
C16 0.0679(17) 0.0620(16) 0.0502(13) -0.0134(12) 0.0169(12) 0.0129(13)
C17 0.0357(11) 0.0427(12) 0.0367(10) -0.0085(9) 0.0014(9) 0.0052(9)
C18 0.086(2) 0.0693(18) 0.0610(16) -0.0133(13) 0.0339(15) 0.0119(15)
C19 0.0610(17) 0.0376(13) 0.0912(19) -0.0059(13) 0.0091(14) 0.0021(11)
C20 0.0209(10) 0.0446(12) 0.0476(12) 0.0068(9) 0.0034(9) -0.0024(8)
C21 0.0401(12) 0.0537(14) 0.0544(13) 0.0052(11) 0.0178(11) -0.0005(10)
B1 0.0320(12) 0.0347(12) 0.0357(12) 0.0022(10) 0.0026(10) -0.0016(9)
F1 0.0225(17) 0.0339(18) 0.0279(16) 0.0016(14) 0.0092(11) 0.0032(11)
F2 0.0225(17) 0.0339(18) 0.0279(16) 0.0016(14) 0.0092(11) 0.0032(11)
F3 0.0225(17) 0.0339(18) 0.0279(16) 0.0016(14) 0.0092(11) 0.0032(11)
F4 0.0225(17) 0.0339(18) 0.0279(16) 0.0016(14) 0.0092(11) 0.0032(11)
F1' 0.0328(16) 0.0516(17) 0.0475(16) 0.0087(12) 0.0046(10) -0.0044(11)
F2' 0.0328(16) 0.0516(17) 0.0475(16) 0.0087(12) 0.0046(10) -0.0044(11)
F3' 0.0328(16) 0.0516(17) 0.0475(16) 0.0087(12) 0.0046(10) -0.0044(11)
F4' 0.0328(16) 0.0516(17) 0.0475(16) 0.0087(12) 0.0046(10) -0.0044(11)
F1" 0.053(2) 0.0406(18) 0.0439(17) -0.0009(13) 0.0105(13) -0.0047(13)
F2" 0.053(2) 0.0406(18) 0.0439(17) -0.0009(13) 0.0105(13) -0.0047(13)
F3" 0.053(2) 0.0406(18) 0.0439(17) -0.0009(13) 0.0105(13) -0.0047(13)
F4" 0.053(2) 0.0406(18) 0.0439(17) -0.0009(13) 0.0105(13) -0.0047(13)

loop_
_atom_type_symbol
_atom_type_description
_atom_type_scat_dispersion_real
_atom_type_scat_dispersion_imag
_atom_type_scat_source
C C 0.0033 0.0016 'International Tables Vol C Tables 4.2.6.8 and 6.1.1.4'
H H 0.0000 0.0000 'International Tables Vol C Tables 4.2.6.8 and 6.1.1.4'
B B 0.0013 0.0007 'International Tables Vol C Tables 4.2.6.8 and 6.1.1.4'
N N 0.0061 0.0033 'International Tables Vol C Tables 4.2.6.8 and 6.1.1.4'
O O 0.0106 0.0060 'International Tables Vol C Tables 4.2.6.8 and 6.1.1.4'
F F 0.0171 0.0103 'International Tables Vol C Tables 4.2.6.8 and 6.1.1.4'

loop_
_geom_angle_atom_site_label_1
_geom_angle_atom_site_label_2
_geom_angle_atom_site_label_3
_geom_angle
C7 O1 C20 121.90(14)
C1 N1 C8 126.09(15)
C1 N1 H1 116.6(13)
C8 N1 H1 117.2(13)
N1 C1 C2 118.97(16)
N1 C1 C7 115.86(15)
C2 C1 C7 125.15(15)
C3 C2 C1 130.35(17)
C3 C2 H2A 114.8
C1 C2 H2A 114.8
C2 C3 C4 130.06(19)
C2 C3 H3A 115.0
C4 C3 H3A 115.0
C5 C4 C3 126.91(18)
C5 C4 H4A 116.5
C3 C4 H4A 116.5
C4 C5 C6 129.50(18)
C4 C5 H5A 115.2
C6 C5 H5A 115.2
C7 C6 C5 130.07(19)
C7 C6 H6A 115.0
C5 C6 H6A 115.0
O1 C7 C6 123.03(17)
O1 C7 C1 109.39(14)
C6 C7 C1 127.58(17)
C13 C8 C9 122.89(16)
C13 C8 N1 118.57(15)
C9 C8 N1 118.49(15)
C10 C9 C8 117.19(17)
C10 C9 C14 121.93(16)
C8 C9 C14 120.87(16)
C11 C10 C9 121.33(17)
C11 C10 H10A 119.3
C9 C10 H10A 119.3
C12 C11 C10 119.87(17)
C12 C11 H11A 120.1
C10 C11 H11A 120.1
C11 C12 C13 121.75(18)
C11 C12 H12A 119.1
C13 C12 H12A 119.1
C12 C13 C8 116.92(17)
C12 C13 C17 120.23(17)
C8 C13 C17 122.84(16)
C9 C14 C16 114.09(17)
C9 C14 C15 110.64(15)
C16 C14 C15 110.88(18)
C9 C14 H14A 106.9
C16 C14 H14A 106.9
C15 C14 H14A 106.9
C14 C15 H15A 109.5
C14 C15 H15B 109.5
H15A C15 H15B 109.5
C14 C15 H15C 109.5
H15A C15 H15C 109.5
H15B C15 H15C 109.5
C14 C16 H16A 109.5
C14 C16 H16B 109.5
H16A C16 H16B 109.5
C14 C16 H16C 109.5
H16A C16 H16C 109.5
H16B C16 H16C 109.5
C13 C17 C18 111.22(18)
C13 C17 C19 111.28(17)
C18 C17 C19 111.3(2)
C13 C17 H17A 107.6
C18 C17 H17A 107.6
C19 C17 H17A 107.6
C17 C18 H18A 109.5
C17 C18 H18B 109.5
H18A C18 H18B 109.5
C17 C18 H18C 109.5
H18A C18 H18C 109.5
H18B C18 H18C 109.5
C17 C19 H19A 109.5
C17 C19 H19B 109.5
H19A C19 H19B 109.5
C17 C19 H19C 109.5
H19A C19 H19C 109.5
H19B C19 H19C 109.5
O1 C20 C21 111.72(17)
O1 C20 H20A 109.3
C21 C20 H20A 109.3
O1 C20 H20B 109.3
C21 C20 H20B 109.3
H20A C20 H20B 107.9
C20 C21 H21A 109.5
C20 C21 H21B 109.5
H21A C21 H21B 109.5
C20 C21 H21C 109.5
H21A C21 H21C 109.5
H21B C21 H21C 109.5
F4" B1 F3 125.7(4)
F4" B1 F1 108.8(5)
F3 B1 F1 100.7(4)
F4" B1 F1' 121.2(4)
F3 B1 F1' 93.8(4)
F1 B1 F1' 12.7(5)
F4" B1 F2" 107.8(4)
F3 B1 F2" 97.6(4)
F1 B1 F2" 116.5(5)
F1' B1 F2" 107.4(4)
F4" B1 F4' 24.9(3)
F3 B1 F4' 105.7(5)
F1 B1 F4' 102.3(4)
F1' B1 F4' 114.6(3)
F2" B1 F4' 129.7(4)
F4" B1 F3' 120.6(4)
F3 B1 F3' 17.5(3)
F1 B1 F3' 116.9(4)
F1' B1 F3' 108.5(4)
F2" B1 F3' 84.1(3)
F4' B1 F3' 106.5(4)
F4" B1 F1" 97.6(4)
F3 B1 F1" 114.6(3)
F1 B1 F1" 14.0(4)
F1' B1 F1" 24.2(2)
F2" B1 F1" 114.1(4)
F4' B1 F1" 95.7(4)
F3' B1 F1" 130.9(4)
F4" B1 F2' 83.3(4)
F3 B1 F2' 123.5(4)
F1 B1 F2' 114.9(5)
F1' B1 F2' 111.5(4)
F2" B1 F2' 27.7(2)
F4' B1 F2' 107.6(3)
F3' B1 F2' 107.8(3)
F1" B1 F2' 106.0(4)
F4" B1 F2 103.0(4)
F3 B1 F2 110.6(4)
F1 B1 F2 107.0(4)
F1' B1 F2 99.9(4)
F2" B1 F2 14.2(3)
F4' B1 F2 127.2(4)
F3' B1 F2 98.0(4)
F1" B1 F2 102.3(4)
F2' B1 F2 19.7(3)
F4" B1 F3" 110.0(3)
F3 B1 F3" 15.8(4)
F1 B1 F3" 107.2(5)
F1' B1 F3" 103.1(5)
F2" B1 F3" 106.4(4)
F4' B1 F3" 90.1(4)
F3' B1 F3" 22.4(2)
F1" B1 F3" 120.1(4)
F2' B1 F3" 128.6(4)
F2 B1 F3" 120.4(4)
F4" B1 F4 14.7(4)
F3 B1 F4 111.0(4)
F1 B1 F4 115.1(4)
F1' B1 F4 127.8(4)
F2" B1 F4 113.4(5)
F4' B1 F4 16.3(3)
F3' B1 F4 106.8(4)
F1" B1 F4 106.1(4)
F2' B1 F4 92.4(3)
F2 B1 F4 111.8(4)
F3" B1 F4 95.4(3)

loop_
_geom_bond_atom_site_label_1
_geom_bond_atom_site_label_2
_geom_bond_distance
O1 C7 1.342(2)
O1 C20 1.462(2)
N1 C1 1.335(2)
N1 C8 1.445(2)
N1 H1 0.86(2)
C1 C2 1.414(2)
C1 C7 1.450(2)
C2 C3 1.371(3)
C2 H2A 0.9500
C3 C4 1.393(3)
C3 H3A 0.9500
C4 C5 1.365(3)
C4 H4A 0.9500
C5 C6 1.403(3)
C5 H5A 0.9500
C6 C7 1.377(2)
C6 H6A 0.9500
C8 C13 1.400(2)
C8 C9 1.401(2)
C9 C10 1.389(3)
C9 C14 1.521(3)
C10 C11 1.385(3)
C10 H10A 0.9500
C11 C12 1.375(3)
C11 H11A 0.9500
C12 C13 1.392(3)
C12 H12A 0.9500
C13 C17 1.518(3)
C14 C16 1.522(3)
C14 C15 1.524(3)
C14 H14A 1.0000
C15 H15A 0.9800
C15 H15B 0.9800
C15 H15C 0.9800
C16 H16A 0.9800
C16 H16B 0.9800
C16 H16C 0.9800
C17 C18 1.522(3)
C17 C19 1.524(3)
C17 H17A 1.0000
C18 H18A 0.9800
C18 H18B 0.9800
C18 H18C 0.9800
C19 H19A 0.9800
C19 H19B 0.9800
C19 H19C 0.9800
C20 C21 1.504(3)
C20 H20A 0.9900
C20 H20B 0.9900
C21 H21A 0.9800
C21 H21B 0.9800
C21 H21C 0.9800
B1 F4" 1.354(7)
B1 F3 1.354(8)
B1 F1 1.379(10)
B1 F1' 1.390(8)
B1 F2" 1.395(7)
B1 F4' 1.397(7)
B1 F3' 1.399(6)
B1 F1" 1.406(7)
B1 F2' 1.414(6)
B1 F2 1.429(8)
B1 F3" 1.429(7)
B1 F4 1.459(8)
